data_7202656
loop_
_publ_author_name
'Wang, Duo-Zhi'
'Liu, Chun-Sen'
'Li, Jian-Rong'
'Li, Lei'
'Zeng, Yong-Fei'
'Bu, Xian-He'

_publ_section_title
;
 New d10 metal?organic coordination polymers with
 9,10-bis(triazol-1-ylmethyl)anthracene (L): Syntheses, crystal
 structures, and luminescent properties
;
_journal_issue 4
_journal_name_full CrystEngComm
_journal_page_first 289
_journal_paper_doi 10.1039/b618015a
_journal_volume 9
_journal_year 2007
_chemical_formula_sum 'C20 H16 Br2 Hg N6'
_chemical_formula_weight 700.78
_chemical_name_systematic
;
?
;
_space_group_IT_number 15
_symmetry_cell_setting monoclinic
_symmetry_space_group_name_Hall '-C 2yc'
_symmetry_space_group_name_H-M 'C 1 2/c 1'
_atom_sites_solution_hydrogens geom
_atom_sites_solution_primary direct
_atom_sites_solution_secondary difmap
_audit_creation_method SHELXL-97
_cell_angle_alpha 90.00
_cell_angle_beta 94.68(3)
_cell_angle_gamma 90.00
_cell_formula_units_Z 4
_cell_length_a 24.236(5)
_cell_length_b 5.1343(10)
_cell_length_c 15.771(3)
_cell_measurement_reflns_used 8688
_cell_measurement_temperature 293(2)
_cell_measurement_theta_max 30.00
_cell_measurement_theta_min 1.45
_cell_volume 1955.9(7)
_computing_structure_refinement 'SHELXL-97 (Sheldrick, 1997)'
_computing_structure_solution 'SHELXS-97 (Sheldrick, 1990)'
_diffrn_ambient_temperature 293(2)
_diffrn_measured_fraction_theta_full 0.990
_diffrn_measured_fraction_theta_max 0.990
_diffrn_measurement_device_type 'Bruker P4'
_diffrn_measurement_method '\w scans'
_diffrn_radiation_monochromator graphite
_diffrn_radiation_source 'fine-focus sealed tube'
_diffrn_radiation_type MoK\a
_diffrn_radiation_wavelength 0.71073
_diffrn_reflns_av_R_equivalents 0.0240
_diffrn_reflns_av_sigmaI/netI 0.0182
_diffrn_reflns_limit_h_max 28
_diffrn_reflns_limit_h_min 0
_diffrn_reflns_limit_k_max 6
_diffrn_reflns_limit_k_min -5
_diffrn_reflns_limit_l_max 18
_diffrn_reflns_limit_l_min -18
_diffrn_reflns_number 3053
_diffrn_reflns_theta_full 24.99
_diffrn_reflns_theta_max 24.99
_diffrn_reflns_theta_min 2.59
_diffrn_standards_decay_% 0
_diffrn_standards_interval_count 0
_diffrn_standards_number 0
_exptl_absorpt_coefficient_mu 11.975
_exptl_absorpt_correction_T_max 0.305
_exptl_absorpt_correction_T_min 0.242
_exptl_absorpt_correction_type multi-scan
_exptl_crystal_colour yellow
_exptl_crystal_density_diffrn 2.380
_exptl_crystal_density_method 'not measured'
_exptl_crystal_description Prism
_exptl_crystal_F_000 1312
_exptl_crystal_size_max 0.22
_exptl_crystal_size_mid 0.1
_exptl_crystal_size_min 0.1
_refine_diff_density_max 1.230
_refine_diff_density_min -1.166
_refine_diff_density_rms 0.180
_refine_ls_extinction_coef 0.00282(15)
_refine_ls_extinction_expression Fc^*^=kFc[1+0.001xFc^2^\l^3^/sin(2\q)]^-1/4^
_refine_ls_extinction_method SHELXL
_refine_ls_goodness_of_fit_ref 1.145
_refine_ls_hydrogen_treatment constr
_refine_ls_matrix_type full
_refine_ls_number_parameters 133
_refine_ls_number_reflns 1702
_refine_ls_number_restraints 0
_refine_ls_restrained_S_all 1.145
_refine_ls_R_factor_all 0.0266
_refine_ls_R_factor_gt 0.0252
_refine_ls_shift/su_max 0.000
_refine_ls_shift/su_mean 0.000
_refine_ls_structure_factor_coef Fsqd
_refine_ls_weighting_details 'calc w=1/[\s^2^(Fo^2^)+(0.0436P)^2^+6.3883P] where P=(Fo^2^+2Fc^2^)/3'
_refine_ls_weighting_scheme calc
_refine_ls_wR_factor_gt 0.0650
_refine_ls_wR_factor_ref 0.0659
_reflns_number_gt 1648
_reflns_number_total 1702
_reflns_threshold_expression >2sigma(I)
_cod_data_source_file b618015a.txt
_cod_data_source_block 6
_cod_original_sg_symbol_H-M c2/c
_cod_database_code 7202656

loop_
_symmetry_equiv_pos_as_xyz
'x, y, z'
'-x, y, -z+1/2'
'x+1/2, y+1/2, z'
'-x+1/2, y+1/2, -z+1/2'
'-x, -y, -z'
'x, -y, z-1/2'
'-x+1/2, -y+1/2, -z'
'x+1/2, -y+1/2, z-1/2'

loop_
_atom_site_label
_atom_site_type_symbol
_atom_site_fract_x
_atom_site_fract_y
_atom_site_fract_z
_atom_site_U_iso_or_equiv
_atom_site_adp_type
_atom_site_occupancy
_atom_site_symmetry_multiplicity
_atom_site_calc_flag
_atom_site_refinement_flags
_atom_site_disorder_assembly
_atom_site_disorder_group
Hg1 Hg 0.0000 1.47685(5) 0.2500 0.01109(14) Uani 1 2 d S . .
Br1 Br -0.034157(19) 1.59044(11) 0.38960(3) 0.01782(17) Uani 1 1 d . . .
N1 N 0.06546(15) 1.1607(8) 0.3066(2) 0.0127(8) Uani 1 1 d . . .
N2 N 0.11043(14) 0.8677(8) 0.3840(2) 0.0108(8) Uani 1 1 d . . .
N3 N 0.13081(15) 0.8511(8) 0.3059(2) 0.0136(8) Uani 1 1 d . . .
C1 C 0.07175(19) 1.0545(10) 0.3829(3) 0.0126(9) Uani 1 1 d . . .
H1A H 0.0523 1.1019 0.4290 0.015 Uiso 1 1 calc R . .
C2 C 0.1023(2) 1.0330(10) 0.2625(3) 0.0158(10) Uani 1 1 d . . .
H2A H 0.1073 1.0702 0.2059 0.019 Uiso 1 1 calc R . .
C3 C 0.13121(17) 0.6949(9) 0.4523(3) 0.0114(9) Uani 1 1 d . . .
H3A H 0.1237 0.5161 0.4351 0.014 Uiso 1 1 calc R . .
H3B H 0.1114 0.7292 0.5021 0.014 Uiso 1 1 calc R . .
C4 C 0.19284(17) 0.7258(9) 0.4757(3) 0.0083(8) Uani 1 1 d . . .
C5 C 0.23070(19) 0.5629(9) 0.4385(3) 0.0103(9) Uani 1 1 d . . .
C6 C 0.21350(18) 0.3759(9) 0.3751(3) 0.0117(9) Uani 1 1 d . . .
H6A H 0.1762 0.3636 0.3564 0.014 Uiso 1 1 calc R . .
C7 C 0.25063(19) 0.2142(9) 0.3413(3) 0.0128(9) Uani 1 1 d . . .
H7A H 0.2384 0.0924 0.3004 0.015 Uiso 1 1 calc R . .
C8 C 0.30723(19) 0.2312(9) 0.3680(3) 0.0146(9) Uani 1 1 d . . .
H8A H 0.3323 0.1183 0.3456 0.018 Uiso 1 1 calc R . .
C9 C 0.32547(18) 0.4118(9) 0.4266(3) 0.0105(9) Uani 1 1 d . . .
H9A H 0.3631 0.4222 0.4429 0.013 Uiso 1 1 calc R . .
C10 C 0.21151(18) 0.9140(9) 0.5363(3) 0.0087(8) Uani 1 1 d . . .

loop_
_atom_site_aniso_label
_atom_site_aniso_U_11
_atom_site_aniso_U_22
_atom_site_aniso_U_33
_atom_site_aniso_U_23
_atom_site_aniso_U_13
_atom_site_aniso_U_12
Hg1 0.00737(18) 0.01460(19) 0.01108(18) 0.000 -0.00062(10) 0.000
Br1 0.0142(3) 0.0255(3) 0.0142(3) -0.0006(2) 0.00396(17) 0.0023(2)
N1 0.0063(17) 0.017(2) 0.0137(17) -0.0018(16) -0.0047(14) 0.0014(16)
N2 0.0040(17) 0.018(2) 0.0101(17) -0.0024(16) 0.0007(13) -0.0008(16)
N3 0.0094(18) 0.021(2) 0.0102(17) -0.0024(16) 0.0006(14) 0.0022(17)
C1 0.005(2) 0.016(2) 0.016(2) -0.001(2) -0.0001(17) -0.0003(18)
C2 0.015(3) 0.021(3) 0.011(2) -0.0025(19) -0.0006(19) 0.004(2)
C3 0.006(2) 0.016(2) 0.012(2) -0.0010(18) 0.0013(16) -0.0008(17)
C4 0.0046(19) 0.008(2) 0.0130(19) 0.0047(17) 0.0023(15) -0.0012(16)
C5 0.011(2) 0.011(2) 0.009(2) 0.0068(18) 0.0017(16) 0.0001(18)
C6 0.012(2) 0.011(2) 0.012(2) -0.0015(18) 0.0023(16) -0.0029(18)
C7 0.016(2) 0.011(2) 0.012(2) 0.0005(18) 0.0005(17) -0.0037(18)
C8 0.016(2) 0.013(2) 0.016(2) 0.0019(19) 0.0081(17) 0.0055(19)
C9 0.009(2) 0.012(2) 0.011(2) 0.0056(18) 0.0032(16) 0.0011(18)
C10 0.008(2) 0.009(2) 0.0092(19) 0.0039(18) 0.0024(15) -0.0014(18)

loop_
_atom_type_symbol
_atom_type_description
_atom_type_scat_dispersion_real
_atom_type_scat_dispersion_imag
_atom_type_scat_source
C C 0.0033 0.0016 'International Tables Vol C Tables 4.2.6.8 and 6.1.1.4'
H H 0.0000 0.0000 'International Tables Vol C Tables 4.2.6.8 and 6.1.1.4'
Br Br -0.2901 2.4595 'International Tables Vol C Tables 4.2.6.8 and 6.1.1.4'
Hg Hg -2.3894 9.2266 'International Tables Vol C Tables 4.2.6.8 and 6.1.1.4'
N N 0.0061 0.0033 'International Tables Vol C Tables 4.2.6.8 and 6.1.1.4'

loop_
_geom_angle_atom_site_label_1
_geom_angle_atom_site_label_2
_geom_angle_atom_site_label_3
_geom_angle
_geom_angle_site_symmetry_1
_geom_angle_site_symmetry_3
_geom_angle_publ_flag
N1 Hg1 N1 94.51(19) 2 . ?
N1 Hg1 Br1 103.38(9) 2 . ?
N1 Hg1 Br1 95.01(9) . . ?
N1 Hg1 Br1 95.01(9) 2 2 ?
N1 Hg1 Br1 103.38(9) . 2 ?
Br1 Hg1 Br1 152.84(3) . 2 ?
C1 N1 C2 103.8(4) . . ?
C1 N1 Hg1 130.2(3) . . ?
C2 N1 Hg1 125.8(3) . . ?
C1 N2 N3 109.7(4) . . ?
C1 N2 C3 130.3(4) . . ?
N3 N2 C3 120.0(4) . . ?
C2 N3 N2 102.2(4) . . ?
N1 C1 N2 109.7(4) . . ?
N1 C1 H1A 125.2 . . ?
N2 C1 H1A 125.2 . . ?
N3 C2 N1 114.7(4) . . ?
N3 C2 H2A 122.6 . . ?
N1 C2 H2A 122.6 . . ?
N2 C3 C4 113.0(4) . . ?
N2 C3 H3A 109.0 . . ?
C4 C3 H3A 109.0 . . ?
N2 C3 H3B 109.0 . . ?
C4 C3 H3B 109.0 . . ?
H3A C3 H3B 107.8 . . ?
C5 C4 C10 120.5(4) . . ?
C5 C4 C3 120.0(4) . . ?
C10 C4 C3 119.5(4) . . ?
C4 C5 C6 122.1(4) . . ?
C4 C5 C10 119.5(4) . 7_566 ?
C6 C5 C10 118.4(4) . 7_566 ?
C7 C6 C5 121.3(4) . . ?
C7 C6 H6A 119.3 . . ?
C5 C6 H6A 119.3 . . ?
C6 C7 C8 120.3(4) . . ?
C6 C7 H7A 119.9 . . ?
C8 C7 H7A 119.9 . . ?
C9 C8 C7 120.2(4) . . ?
C9 C8 H8A 119.9 . . ?
C7 C8 H8A 119.9 . . ?
C8 C9 C10 121.9(4) . 7_566 ?
C8 C9 H9A 119.1 . . ?
C10 C9 H9A 119.1 7_566 . ?
C4 C10 C9 122.1(4) . 7_566 ?
C4 C10 C5 120.0(4) . 7_566 ?
C9 C10 C5 117.9(4) 7_566 7_566 ?

loop_
_geom_bond_atom_site_label_1
_geom_bond_atom_site_label_2
_geom_bond_distance
_geom_bond_site_symmetry_2
_geom_bond_publ_flag
Hg1 N1 2.391(4) 2 ?
Hg1 N1 2.391(4) . ?
Hg1 Br1 2.4839(7) . ?
Hg1 Br1 2.4839(7) 2 ?
N1 C1 1.319(6) . ?
N1 C2 1.347(7) . ?
N2 C1 1.340(6) . ?
N2 N3 1.367(5) . ?
N2 C3 1.453(6) . ?
N3 C2 1.319(7) . ?
C1 H1A 0.9300 . ?
C2 H2A 0.9300 . ?
C3 C4 1.517(6) . ?
C3 H3A 0.9700 . ?
C3 H3B 0.9700 . ?
C4 C5 1.405(6) . ?
C4 C10 1.407(6) . ?
C5 C6 1.424(7) . ?
C5 C10 1.429(6) 7_566 ?
C6 C7 1.364(6) . ?
C6 H6A 0.9300 . ?
C7 C8 1.405(6) . ?
C7 H7A 0.9300 . ?
C8 C9 1.357(7) . ?
C8 H8A 0.9300 . ?
C9 C10 1.426(7) 7_566 ?
C9 H9A 0.9300 . ?
C10 C9 1.426(7) 7_566 ?
C10 C5 1.429(6) 7_566 ?

loop_
_geom_torsion_atom_site_label_1
_geom_torsion_atom_site_label_2
_geom_torsion_atom_site_label_3
_geom_torsion_atom_site_label_4
_geom_torsion
_geom_torsion_site_symmetry_1
_geom_torsion_site_symmetry_2
_geom_torsion_site_symmetry_3
_geom_torsion_site_symmetry_4
_geom_torsion_publ_flag
N1 Hg1 N1 C1 -92.5(4) 2 . . . ?
Br1 Hg1 N1 C1 11.4(4) . . . . ?
Br1 Hg1 N1 C1 171.3(4) 2 . . . ?
N1 Hg1 N1 C2 81.3(4) 2 . . . ?
Br1 Hg1 N1 C2 -174.8(4) . . . . ?
Br1 Hg1 N1 C2 -14.9(4) 2 . . . ?
C1 N2 N3 C2 0.0(5) . . . . ?
C3 N2 N3 C2 179.7(4) . . . . ?
C2 N1 C1 N2 -0.8(5) . . . . ?
Hg1 N1 C1 N2 174.1(3) . . . . ?
N3 N2 C1 N1 0.5(5) . . . . ?
C3 N2 C1 N1 -179.1(4) . . . . ?
N2 N3 C2 N1 -0.5(5) . . . . ?
C1 N1 C2 N3 0.9(6) . . . . ?
Hg1 N1 C2 N3 -174.3(3) . . . . ?
C1 N2 C3 C4 -119.8(5) . . . . ?
N3 N2 C3 C4 60.6(5) . . . . ?
N2 C3 C4 C5 -94.2(5) . . . . ?
N2 C3 C4 C10 87.4(5) . . . . ?
C10 C4 C5 C6 -178.1(4) . . . . ?
C3 C4 C5 C6 3.5(6) . . . . ?
C10 C4 C5 C10 1.2(7) . . . 7_566 ?
C3 C4 C5 C10 -177.3(4) . . . 7_566 ?
C4 C5 C6 C7 -178.2(4) . . . . ?
C10 C5 C6 C7 2.6(7) 7_566 . . . ?
C5 C6 C7 C8 -0.6(7) . . . . ?
C6 C7 C8 C9 -1.2(7) . . . . ?
C7 C8 C9 C10 1.0(7) . . . 7_566 ?
C5 C4 C10 C9 178.0(4) . . . 7_566 ?
C3 C4 C10 C9 -3.6(6) . . . 7_566 ?
C5 C4 C10 C5 -1.2(7) . . . 7_566 ?
C3 C4 C10 C5 177.3(4) . . . 7_566 ?
